data_2227706
loop_
_publ_author_name
'Gu, Xiao-Bo'

_publ_section_title
;
 <i>tert</i>-Butyl
 6-acetamido-3,4-dihydro-2<i>H</i>-1,4-benzoxazine-4-carboxylate
;
_journal_coeditor_code JH2200
_journal_issue 10
_journal_name_full 'Acta Crystallographica Section E'
_journal_page_first o2600
_journal_paper_doi 10.1107/S1600536810036937
_journal_volume 66
_journal_year 2010
_chemical_formula_iupac 'C15 H20 N2 O4'
_chemical_formula_moiety 'C15 H20 N2 O4'
_chemical_formula_sum 'C15 H20 N2 O4'
_chemical_formula_weight 292.33
_chemical_name_systematic
;
<i>tert</i>-Butyl
6-acetamido-3,4-dihydro-2<i>H</i>-1,4-benzoxazine-4-carboxylate
;
_space_group_IT_number 61
_symmetry_cell_setting orthorhombic
_symmetry_space_group_name_Hall '-P 2ac 2ab'
_symmetry_space_group_name_H-M 'P b c a'
_atom_sites_solution_hydrogens geom
_atom_sites_solution_primary direct
_atom_sites_solution_secondary difmap
_audit_creation_method SHELXL-97
_cell_angle_alpha 90.00
_cell_angle_beta 90.00
_cell_angle_gamma 90.00
_cell_formula_units_Z 8
_cell_length_a 9.675(2)
_cell_length_b 13.137(3)
_cell_length_c 23.128(5)
_cell_measurement_reflns_used 8192
_cell_measurement_temperature 103(2)
_cell_measurement_theta_max 27.52
_cell_measurement_theta_min 3.06
_cell_volume 2939.6(11)
_computing_cell_refinement 'RAPID-AUTO (Rigaku, 2004)'
_computing_data_collection 'RAPID-AUTO (Rigaku, 2004)'
_computing_data_reduction 'RAPID-AUTO (Rigaku, 2004)'
_computing_molecular_graphics 'SHELXTL (Sheldrick, 2008)'
_computing_publication_material 'SHELXTL (Sheldrick, 2008)'
_computing_structure_refinement 'SHELXL97 (Sheldrick, 2008)'
_computing_structure_solution 'SHELXS97 (Sheldrick, 2008)'
_diffrn_ambient_temperature 103(2)
_diffrn_measured_fraction_theta_full 0.997
_diffrn_measured_fraction_theta_max 0.997
_diffrn_measurement_device_type 'Rigaku SPIDER'
_diffrn_measurement_method '\w scans'
_diffrn_radiation_monochromator graphite
_diffrn_radiation_source 'Rotating Anode'
_diffrn_radiation_type MoK\a
_diffrn_radiation_wavelength 0.71073
_diffrn_reflns_av_R_equivalents 0.0389
_diffrn_reflns_av_sigmaI/netI 0.0265
_diffrn_reflns_limit_h_max 12
_diffrn_reflns_limit_h_min -12
_diffrn_reflns_limit_k_max 17
_diffrn_reflns_limit_k_min -16
_diffrn_reflns_limit_l_max 29
_diffrn_reflns_limit_l_min -29
_diffrn_reflns_number 20907
_diffrn_reflns_theta_full 27.49
_diffrn_reflns_theta_max 27.49
_diffrn_reflns_theta_min 3.10
_diffrn_standards_decay_% 0
_diffrn_standards_interval_count 0
_diffrn_standards_interval_time 0
_diffrn_standards_number 0
_exptl_absorpt_coefficient_mu 0.096
_exptl_absorpt_correction_type none
_exptl_crystal_colour Colorless
_exptl_crystal_density_diffrn 1.321
_exptl_crystal_density_method 'not measured'
_exptl_crystal_description Chunk
_exptl_crystal_F_000 1248
_exptl_crystal_size_max 0.43
_exptl_crystal_size_mid 0.40
_exptl_crystal_size_min 0.18
_refine_diff_density_max 0.294
_refine_diff_density_min -0.280
_refine_ls_extinction_method none
_refine_ls_goodness_of_fit_ref 0.999
_refine_ls_hydrogen_treatment mixed
_refine_ls_matrix_type full
_refine_ls_number_parameters 198
_refine_ls_number_reflns 3367
_refine_ls_number_restraints 0
_refine_ls_restrained_S_all 0.999
_refine_ls_R_factor_all 0.0568
_refine_ls_R_factor_gt 0.0482
_refine_ls_shift/su_max 0.000
_refine_ls_shift/su_mean 0.000
_refine_ls_structure_factor_coef Fsqd
_refine_ls_weighting_details 'calc w=1/[\s^2^(Fo^2^)+(0.0536P)^2^+1.9600P] where P=(Fo^2^+2Fc^2^)/3'
_refine_ls_weighting_scheme calc
_refine_ls_wR_factor_gt 0.1086
_refine_ls_wR_factor_ref 0.1143
_reflns_number_gt 3005
_reflns_number_total 3367
_reflns_threshold_expression I>2sigma(I)
_cod_data_source_file jh2200.cif
_cod_data_source_block I
_cod_original_cell_volume 2939.7(12)
_cod_database_code 2227706
_cod_database_fobs_code 2227706

loop_
_symmetry_equiv_pos_as_xyz
'x, y, z'
'-x+1/2, -y, z+1/2'
'-x, y+1/2, -z+1/2'
'x+1/2, -y+1/2, -z'
'-x, -y, -z'
'x-1/2, y, -z-1/2'
'x, -y-1/2, z-1/2'
'-x-1/2, y-1/2, z'

loop_
_atom_site_type_symbol
_atom_site_label
_atom_site_fract_x
_atom_site_fract_y
_atom_site_fract_z
_atom_site_U_iso_or_equiv
_atom_site_adp_type
_atom_site_calc_flag
_atom_site_refinement_flags
_atom_site_occupancy
_atom_site_disorder_assembly
_atom_site_disorder_group
O O1 0.16030(11) 0.52261(8) 0.61658(5) 0.0221(3) Uani d . 1 . .
O O2 0.53747(10) 0.73649(7) 0.57927(4) 0.0173(2) Uani d . 1 . .
O O3 0.62739(12) 0.58152(8) 0.55786(5) 0.0239(3) Uani d . 1 . .
O O4 0.08299(11) 0.93078(8) 0.77211(5) 0.0222(3) Uani d . 1 . .
N N1 0.43426(13) 0.59636(9) 0.61318(5) 0.0164(3) Uani d . 1 . .
N N2 0.28810(12) 0.88225(9) 0.73211(5) 0.0146(3) Uani d . 1 . .
C C1 0.40682(16) 0.48702(11) 0.61007(7) 0.0201(3) Uani d . 1 . .
H H1A 0.4110 0.4569 0.6493 0.024 Uiso calc R 1 . .
H H1B 0.4775 0.4534 0.5857 0.024 Uiso calc R 1 . .
C C2 0.26528(17) 0.47066(11) 0.58444(7) 0.0212(3) Uani d . 1 . .
H H2A 0.2647 0.4954 0.5440 0.025 Uiso calc R 1 . .
H H2B 0.2445 0.3969 0.5839 0.025 Uiso calc R 1 . .
C C3 0.19649(15) 0.61199(11) 0.64273(6) 0.0162(3) Uani d . 1 . .
C C4 0.09200(15) 0.66258(11) 0.67188(6) 0.0178(3) Uani d . 1 . .
H H4 0.0014 0.6348 0.6718 0.021 Uiso calc R 1 . .
C C5 0.11645(15) 0.75263(11) 0.70112(6) 0.0166(3) Uani d . 1 . .
H H5 0.0431 0.7872 0.7200 0.020 Uiso calc R 1 . .
C C6 0.25037(15) 0.79196(10) 0.70245(6) 0.0140(3) Uani d . 1 . .
C C7 0.35627(14) 0.74149(10) 0.67329(6) 0.0145(3) Uani d . 1 . .
H H7 0.4475 0.7681 0.6745 0.017 Uiso calc R 1 . .
C C8 0.33000(15) 0.65256(11) 0.64237(6) 0.0145(3) Uani d . 1 . .
C C9 0.54187(15) 0.63514(11) 0.58119(6) 0.0159(3) Uani d . 1 . .
C C10 0.65864(16) 0.79588(12) 0.56032(7) 0.0200(3) Uani d . 1 . .
C C11 0.60965(17) 0.90434(11) 0.56794(7) 0.0237(3) Uani d . 1 . .
H H11A 0.5321 0.9174 0.5417 0.028 Uiso calc R 1 . .
H H11B 0.6855 0.9512 0.5591 0.028 Uiso calc R 1 . .
H H11C 0.5796 0.9146 0.6080 0.028 Uiso calc R 1 . .
C C12 0.6938(3) 0.77433(14) 0.49806(9) 0.0433(5) Uani d . 1 . .
H H12A 0.7274 0.7043 0.4944 0.052 Uiso calc R 1 . .
H H12B 0.7658 0.8216 0.4851 0.052 Uiso calc R 1 . .
H H12C 0.6111 0.7831 0.4741 0.052 Uiso calc R 1 . .
C C13 0.7775(2) 0.77283(15) 0.60145(11) 0.0425(5) Uani d . 1 . .
H H13A 0.7467 0.7825 0.6414 0.051 Uiso calc R 1 . .
H H13B 0.8548 0.8189 0.5933 0.051 Uiso calc R 1 . .
H H13C 0.8077 0.7022 0.5961 0.051 Uiso calc R 1 . .
C C14 0.20747(14) 0.94428(11) 0.76449(6) 0.0155(3) Uani d . 1 . .
C C15 0.28116(15) 1.03281(11) 0.79194(6) 0.0188(3) Uani d . 1 . .
H H15A 0.2406 1.0966 0.7780 0.023 Uiso calc R 1 . .
H H15B 0.3793 1.0306 0.7816 0.023 Uiso calc R 1 . .
H H15C 0.2715 1.0289 0.8341 0.023 Uiso calc R 1 . .
H H2N 0.375(2) 0.9008(13) 0.7287(8) 0.022(5) Uiso d . 1 . .

loop_
_atom_site_aniso_label
_atom_site_aniso_U_11
_atom_site_aniso_U_22
_atom_site_aniso_U_33
_atom_site_aniso_U_12
_atom_site_aniso_U_13
_atom_site_aniso_U_23
O1 0.0204(6) 0.0195(5) 0.0263(6) -0.0049(4) 0.0015(4) -0.0083(4)
O2 0.0147(5) 0.0148(5) 0.0224(5) -0.0012(4) 0.0056(4) 0.0001(4)
O3 0.0232(6) 0.0193(5) 0.0292(6) 0.0037(5) 0.0103(5) -0.0013(5)
O4 0.0124(5) 0.0268(6) 0.0275(6) -0.0001(4) 0.0030(4) -0.0073(5)
N1 0.0167(6) 0.0136(6) 0.0189(6) 0.0006(5) 0.0039(5) -0.0008(5)
N2 0.0107(6) 0.0153(6) 0.0179(6) -0.0017(5) 0.0012(4) -0.0010(5)
C1 0.0240(8) 0.0134(7) 0.0230(8) 0.0007(6) 0.0048(6) 0.0001(6)
C2 0.0268(8) 0.0163(7) 0.0205(7) -0.0020(6) 0.0038(6) -0.0035(6)
C3 0.0188(7) 0.0153(7) 0.0145(6) -0.0021(6) -0.0023(5) 0.0000(5)
C4 0.0128(7) 0.0205(7) 0.0202(7) -0.0035(6) -0.0006(5) 0.0001(6)
C5 0.0120(6) 0.0187(7) 0.0191(7) -0.0006(5) 0.0022(5) -0.0001(5)
C6 0.0151(7) 0.0150(6) 0.0119(6) -0.0003(5) -0.0001(5) 0.0016(5)
C7 0.0125(7) 0.0164(7) 0.0146(6) -0.0016(5) 0.0004(5) 0.0020(5)
C8 0.0144(7) 0.0159(7) 0.0130(6) 0.0019(5) 0.0016(5) 0.0020(5)
C9 0.0156(7) 0.0167(7) 0.0153(6) 0.0014(6) -0.0011(5) 0.0005(5)
C10 0.0166(7) 0.0195(7) 0.0237(8) -0.0036(6) 0.0076(6) 0.0011(6)
C11 0.0250(8) 0.0182(7) 0.0280(8) -0.0039(6) 0.0068(6) -0.0011(6)
C12 0.0707(15) 0.0260(9) 0.0330(10) -0.0041(10) 0.0303(10) -0.0012(8)
C13 0.0241(10) 0.0336(10) 0.0697(15) -0.0061(8) -0.0121(9) 0.0070(10)
C14 0.0146(7) 0.0170(7) 0.0148(7) 0.0012(5) -0.0007(5) 0.0020(5)
C15 0.0169(7) 0.0198(7) 0.0197(7) -0.0007(6) 0.0016(5) -0.0034(6)

loop_
_atom_type_symbol
_atom_type_description
_atom_type_scat_dispersion_real
_atom_type_scat_dispersion_imag
_atom_type_scat_source
C C 0.0033 0.0016 'International Tables Vol C Tables 4.2.6.8 and 6.1.1.4'
H H 0.0000 0.0000 'International Tables Vol C Tables 4.2.6.8 and 6.1.1.4'
N N 0.0061 0.0033 'International Tables Vol C Tables 4.2.6.8 and 6.1.1.4'
O O 0.0106 0.0060 'International Tables Vol C Tables 4.2.6.8 and 6.1.1.4'

loop_
_geom_angle_atom_site_label_1
_geom_angle_atom_site_label_2
_geom_angle_atom_site_label_3
_geom_angle_site_symmetry_1
_geom_angle_site_symmetry_3
_geom_angle
_geom_angle_publ_flag
C3 O1 C2 . . 117.24(12) ?
C9 O2 C10 . . 120.86(11) ?
C9 N1 C8 . . 126.92(12) ?
C9 N1 C1 . . 118.35(12) ?
C8 N1 C1 . . 113.88(12) ?
C14 N2 C6 . . 128.51(12) ?
C14 N2 H2N . . 115.7(12) ?
C6 N2 H2N . . 115.8(12) ?
N1 C1 C2 . . 108.92(12) ?
N1 C1 H1A . . 109.9 ?
C2 C1 H1A . . 109.9 ?
N1 C1 H1B . . 109.9 ?
C2 C1 H1B . . 109.9 ?
H1A C1 H1B . . 108.3 ?
O1 C2 C1 . . 111.86(12) ?
O1 C2 H2A . . 109.2 ?
C1 C2 H2A . . 109.2 ?
O1 C2 H2B . . 109.2 ?
C1 C2 H2B . . 109.2 ?
H2A C2 H2B . . 107.9 ?
O1 C3 C4 . . 116.16(13) ?
O1 C3 C8 . . 124.19(13) ?
C4 C3 C8 . . 119.64(13) ?
C5 C4 C3 . . 121.58(13) ?
C5 C4 H4 . . 119.2 ?
C3 C4 H4 . . 119.2 ?
C4 C5 C6 . . 119.10(13) ?
C4 C5 H5 . . 120.4 ?
C6 C5 H5 . . 120.4 ?
C7 C6 C5 . . 119.71(13) ?
C7 C6 N2 . . 116.27(13) ?
C5 C6 N2 . . 124.02(13) ?
C8 C7 C6 . . 120.86(13) ?
C8 C7 H7 . . 119.6 ?
C6 C7 H7 . . 119.6 ?
C7 C8 C3 . . 119.04(13) ?
C7 C8 N1 . . 123.38(13) ?
C3 C8 N1 . . 117.45(13) ?
O3 C9 O2 . . 125.95(14) ?
O3 C9 N1 . . 122.72(13) ?
O2 C9 N1 . . 111.33(12) ?
O2 C10 C12 . . 111.35(14) ?
O2 C10 C11 . . 102.40(12) ?
C12 C10 C11 . . 111.06(14) ?
O2 C10 C13 . . 108.04(13) ?
C12 C10 C13 . . 112.90(17) ?
C11 C10 C13 . . 110.57(14) ?
C10 C11 H11A . . 109.5 ?
C10 C11 H11B . . 109.5 ?
H11A C11 H11B . . 109.5 ?
C10 C11 H11C . . 109.5 ?
H11A C11 H11C . . 109.5 ?
H11B C11 H11C . . 109.5 ?
C10 C12 H12A . . 109.5 ?
C10 C12 H12B . . 109.5 ?
H12A C12 H12B . . 109.5 ?
C10 C12 H12C . . 109.5 ?
H12A C12 H12C . . 109.5 ?
H12B C12 H12C . . 109.5 ?
C10 C13 H13A . . 109.5 ?
C10 C13 H13B . . 109.5 ?
H13A C13 H13B . . 109.5 ?
C10 C13 H13C . . 109.5 ?
H13A C13 H13C . . 109.5 ?
H13B C13 H13C . . 109.5 ?
O4 C14 N2 . . 123.82(13) ?
O4 C14 C15 . . 121.00(13) ?
N2 C14 C15 . . 115.18(12) ?
C14 C15 H15A . . 109.5 ?
C14 C15 H15B . . 109.5 ?
H15A C15 H15B . . 109.5 ?
C14 C15 H15C . . 109.5 ?
H15A C15 H15C . . 109.5 ?
H15B C15 H15C . . 109.5 ?

loop_
_geom_bond_atom_site_label_1
_geom_bond_atom_site_label_2
_geom_bond_site_symmetry_2
_geom_bond_distance
_geom_bond_publ_flag
O1 C3 . 1.3664(17) ?
O1 C2 . 1.4317(18) ?
O2 C9 . 1.3328(18) ?
O2 C10 . 1.4749(17) ?
O3 C9 . 1.2132(18) ?
O4 C14 . 1.2301(18) ?
N1 C9 . 1.3752(19) ?
N1 C8 . 1.4208(18) ?
N1 C1 . 1.4624(19) ?
N2 C14 . 1.3540(18) ?
N2 C6 . 1.4180(18) ?
N2 H2N . 0.88(2) ?
C1 C2 . 1.508(2) ?
C1 H1A . 0.9900 ?
C1 H1B . 0.9900 ?
C2 H2A . 0.9900 ?
C2 H2B . 0.9900 ?
C3 C4 . 1.385(2) ?
C3 C8 . 1.398(2) ?
C4 C5 . 1.383(2) ?
C4 H4 . 0.9500 ?
C5 C6 . 1.395(2) ?
C5 H5 . 0.9500 ?
C6 C7 . 1.394(2) ?
C7 C8 . 1.393(2) ?
C7 H7 . 0.9500 ?
C10 C12 . 1.506(2) ?
C10 C11 . 1.512(2) ?
C10 C13 . 1.523(2) ?
C11 H11A . 0.9800 ?
C11 H11B . 0.9800 ?
C11 H11C . 0.9800 ?
C12 H12A . 0.9800 ?
C12 H12B . 0.9800 ?
C12 H12C . 0.9800 ?
C13 H13A . 0.9800 ?
C13 H13B . 0.9800 ?
C13 H13C . 0.9800 ?
C14 C15 . 1.505(2) ?
C15 H15A . 0.9800 ?
C15 H15B . 0.9800 ?
C15 H15C . 0.9800 ?

loop_
_geom_hbond_atom_site_label_D
_geom_hbond_atom_site_label_H
_geom_hbond_atom_site_label_A
_geom_hbond_site_symmetry_A
_geom_hbond_distance_DH
_geom_hbond_distance_HA
_geom_hbond_distance_DA
_geom_hbond_angle_DHA
_geom_hbond_publ_flag
N2 H2N O4 6_657 0.879(19) 2.051(19) 2.9251(17) 173.1(16) yes
C1 H1B O3 . 0.99 2.31 2.748(2) 105 no
C5 H5 O4 . 0.95 2.27 2.8771(19) 121 yes
C7 H7 O2 . 0.95 2.40 2.7940(18) 104 no
C11 H11B O3 8_765 0.98 2.49 3.456(2) 168 yes
C12 H12A O3 . 0.98 2.39 2.957(2) 117 no
C13 H13C O3 . 0.98 2.52 3.073(2) 116 no

loop_
_geom_torsion_atom_site_label_1
_geom_torsion_atom_site_label_2
_geom_torsion_atom_site_label_3
_geom_torsion_atom_site_label_4
_geom_torsion_site_symmetry_1
_geom_torsion_site_symmetry_2
_geom_torsion_site_symmetry_3
_geom_torsion_site_symmetry_4
_geom_torsion
_geom_torsion_publ_flag
C9 N1 C1 C2 . . . . -116.78(14) ?
C8 N1 C1 C2 . . . . 53.44(16) ?
C3 O1 C2 C1 . . . . 32.01(17) ?
N1 C1 C2 O1 . . . . -56.42(16) ?
C2 O1 C3 C4 . . . . 177.85(13) ?
C2 O1 C3 C8 . . . . -3.3(2) ?
O1 C3 C4 C5 . . . . 178.58(13) ?
C8 C3 C4 C5 . . . . -0.3(2) ?
C3 C4 C5 C6 . . . . -1.6(2) ?
C4 C5 C6 C7 . . . . 1.5(2) ?
C4 C5 C6 N2 . . . . -178.52(13) ?
C14 N2 C6 C7 . . . . -178.52(13) ?
C14 N2 C6 C5 . . . . 1.5(2) ?
C5 C6 C7 C8 . . . . 0.5(2) ?
N2 C6 C7 C8 . . . . -179.43(12) ?
C6 C7 C8 C3 . . . . -2.5(2) ?
C6 C7 C8 N1 . . . . -178.20(12) ?
O1 C3 C8 C7 . . . . -176.45(13) ?
C4 C3 C8 C7 . . . . 2.4(2) ?
O1 C3 C8 N1 . . . . -0.5(2) ?
C4 C3 C8 N1 . . . . 178.35(12) ?
C9 N1 C8 C7 . . . . -41.1(2) ?
C1 N1 C8 C7 . . . . 149.70(13) ?
C9 N1 C8 C3 . . . . 143.12(14) ?
C1 N1 C8 C3 . . . . -26.10(18) ?
C10 O2 C9 O3 . . . . -15.9(2) ?
C10 O2 C9 N1 . . . . 164.66(12) ?
C8 N1 C9 O3 . . . . 179.49(14) ?
C1 N1 C9 O3 . . . . -11.7(2) ?
C8 N1 C9 O2 . . . . -1.1(2) ?
C1 N1 C9 O2 . . . . 167.70(12) ?
C9 O2 C10 C12 . . . . 64.04(18) ?
C9 O2 C10 C11 . . . . -177.21(13) ?
C9 O2 C10 C13 . . . . -60.47(18) ?
C6 N2 C14 O4 . . . . -1.4(2) ?
C6 N2 C14 C15 . . . . 178.02(13) ?

loop_
_cod_related_entry_id
_cod_related_entry_database
_cod_related_entry_code
1 ChemSpider 30656269
